data_4507310
loop_
_publ_author_name
'Zhang, Xiutang'
'Fan, Liming'
'Sun, Zhong'
'Zhang, Wei'
'Li, Dacheng'
'Dou, Jianmin'
'Han, Lei'

_publ_section_title
;
 Syntheses, Structures, and Properties of a Series of Multidimensional
 Metal--Organic Polymers Based on
 3,3&#x2032;,5,5&#x2032;-Biphenyltetracarboxylic Acid and N-Donor
 Ancillary Ligands
;
_journal_issue 2
_journal_name_full 'Crystal Growth &amp; Design'
_journal_page_first 792
_journal_paper_doi 10.1021/cg301502u
_journal_volume 13
_journal_year 2013
_chemical_formula_moiety 'C61 H43 N10 Ni2 O9, 3(H2 O)'
_chemical_formula_sum 'C61 H49 N10 Ni2 O12'
_chemical_formula_weight 1231.52
_chemical_name_systematic
; 
 ? 
;
_space_group_IT_number 14
_symmetry_cell_setting monoclinic
_symmetry_space_group_name_Hall '-P 2yn'
_symmetry_space_group_name_H-M 'P 1 21/n 1'
_atom_sites_solution_hydrogens geom
_atom_sites_solution_primary direct
_atom_sites_solution_secondary difmap
_audit_creation_method SHELXL-97
_cell_angle_alpha 90.00
_cell_angle_beta 103.150(4)
_cell_angle_gamma 90.00
_cell_formula_units_Z 4
_cell_length_a 19.308(4)
_cell_length_b 14.196(3)
_cell_length_c 20.379(4)
_cell_measurement_reflns_used 3438
_cell_measurement_temperature 296(2)
_cell_measurement_theta_max 23.57
_cell_measurement_theta_min 2.50
_cell_volume 5439.3(19)
_computing_cell_refinement 'Bruker SMART'
_computing_data_collection 'Bruker SMART'
_computing_data_reduction 'Bruker SAINT'
_computing_molecular_graphics 'Bruker SHELXTL'
_computing_publication_material 'Bruker SHELXTL'
_computing_structure_refinement 'SHELXL-97 (Sheldrick, 1997)'
_computing_structure_solution 'SHELXS-97 (Sheldrick, 1990)'
_diffrn_ambient_temperature 296(2)
_diffrn_measured_fraction_theta_full 0.998
_diffrn_measured_fraction_theta_max 0.998
_diffrn_measurement_device_type 'CCD area detector'
_diffrn_measurement_method 'phi and omega scans'
_diffrn_radiation_monochromator graphite
_diffrn_radiation_source 'fine-focus sealed tube'
_diffrn_radiation_type MoK\a
_diffrn_radiation_wavelength 0.71073
_diffrn_reflns_av_R_equivalents 0.0563
_diffrn_reflns_av_sigmaI/netI 0.0680
_diffrn_reflns_limit_h_max 22
_diffrn_reflns_limit_h_min -22
_diffrn_reflns_limit_k_max 14
_diffrn_reflns_limit_k_min -16
_diffrn_reflns_limit_l_max 24
_diffrn_reflns_limit_l_min -23
_diffrn_reflns_number 25987
_diffrn_reflns_theta_full 25.00
_diffrn_reflns_theta_max 25.00
_diffrn_reflns_theta_min 1.76
_diffrn_standards_number 0
_exptl_absorpt_coefficient_mu 0.769
_exptl_absorpt_correction_T_max 0.8740
_exptl_absorpt_correction_T_min 0.7235
_exptl_absorpt_correction_type multi-scan
_exptl_absorpt_process_details '(SADABS; Bruker, 2001)'
_exptl_crystal_colour green
_exptl_crystal_density_diffrn 1.504
_exptl_crystal_density_meas 0
_exptl_crystal_density_method 'not measured'
_exptl_crystal_description block
_exptl_crystal_F_000 2548
_exptl_crystal_size_max 0.45
_exptl_crystal_size_mid 0.23
_exptl_crystal_size_min 0.18
_refine_diff_density_max 1.055
_refine_diff_density_min -0.830
_refine_diff_density_rms 0.079
_refine_ls_extinction_method none
_refine_ls_goodness_of_fit_ref 1.001
_refine_ls_hydrogen_treatment mixed
_refine_ls_matrix_type full
_refine_ls_number_parameters 790
_refine_ls_number_reflns 9557
_refine_ls_number_restraints 12
_refine_ls_restrained_S_all 1.000
_refine_ls_R_factor_all 0.0888
_refine_ls_R_factor_gt 0.0553
_refine_ls_shift/su_max 0.001
_refine_ls_shift/su_mean 0.000
_refine_ls_structure_factor_coef Fsqd
_refine_ls_weighting_details 'calc w=1/[\s^2^(Fo^2^)+(0.0800P)^2^+4.9888P] where P=(Fo^2^+2Fc^2^)/3'
_refine_ls_weighting_scheme calc
_refine_ls_wR_factor_gt 0.1372
_refine_ls_wR_factor_ref 0.1574
_reflns_number_gt 6536
_reflns_number_total 9557
_reflns_threshold_expression >2sigma(I)
_cod_data_source_file cg301502u_si_010.cif
_cod_data_source_block z
_cod_depositor_comments
;
The following automatic conversions were performed:

'_symmetry_cell_setting' value 'Monoclinic' changed to 'monoclinic'
according to /home/saulius/struct/CIF-dictionaries/cif_core.dic
dictionary named 'cif_core.dic' version 2.4.2 from 2011-04-26.

Automatic conversion script
Id: cif_fix_values 1891 2012-01-12 08:04:46Z andrius 
;
_cod_original_cell_volume 5439.4(18)
_cod_original_sg_symbol_H-M P2(1)/n
_cod_database_code 4507310

loop_
_symmetry_equiv_pos_as_xyz
'x, y, z'
'-x+1/2, y+1/2, -z+1/2'
'-x, -y, -z'
'x-1/2, -y-1/2, z-1/2'

loop_
_atom_site_label
_atom_site_type_symbol
_atom_site_fract_x
_atom_site_fract_y
_atom_site_fract_z
_atom_site_U_iso_or_equiv
_atom_site_adp_type
_atom_site_occupancy
_atom_site_symmetry_multiplicity
_atom_site_calc_flag
_atom_site_refinement_flags
C1 C 1.4188(3) 0.9181(4) 0.4077(3) 0.0523(14) Uani 1 1 d .
H1 H 1.4342 0.9801 0.4148 0.063 Uiso 1 1 calc R
C2 C 1.4323(3) 0.8497(3) 0.4553(3) 0.0544(14) Uani 1 1 d .
H2 H 1.4577 0.8549 0.4998 0.065 Uiso 1 1 calc R
C3 C 1.3694(3) 0.7960(3) 0.3593(2) 0.0400(12) Uani 1 1 d .
H3 H 1.3440 0.7551 0.3269 0.048 Uiso 1 1 calc R
C4 C 1.4012(3) 0.6768(3) 0.4501(3) 0.0424(12) Uani 1 1 d .
C5 C 1.4079(3) 0.6636(4) 0.5175(3) 0.0592(16) Uani 1 1 d .
H5 H 1.4112 0.7150 0.5463 0.071 Uiso 1 1 calc R
C6 C 1.4098(3) 0.5725(4) 0.5423(3) 0.0603(16) Uani 1 1 d .
H6 H 1.4154 0.5638 0.5884 0.072 Uiso 1 1 calc R
C7 C 1.4036(3) 0.4944(3) 0.5013(3) 0.0442(13) Uani 1 1 d .
C8 C 1.3994(3) 0.5106(4) 0.4334(3) 0.0585(16) Uani 1 1 d .
H8 H 1.3976 0.4596 0.4044 0.070 Uiso 1 1 calc R
C9 C 1.3977(3) 0.6004(4) 0.4083(3) 0.0569(15) Uani 1 1 d .
H9 H 1.3942 0.6096 0.3625 0.068 Uiso 1 1 calc R
C10 C 1.4044(3) 0.3975(3) 0.5287(2) 0.0426(12) Uani 1 1 d .
C11 C 1.4275(3) 0.3803(4) 0.5962(3) 0.0678(18) Uani 1 1 d .
H11 H 1.4461 0.4299 0.6245 0.081 Uiso 1 1 calc R
C12 C 1.4242(3) 0.2923(4) 0.6237(3) 0.0661(18) Uani 1 1 d .
H12 H 1.4414 0.2833 0.6697 0.079 Uiso 1 1 calc R
C13 C 1.3963(3) 0.2195(3) 0.5844(3) 0.0410(12) Uani 1 1 d .
C14 C 1.3768(3) 0.2312(4) 0.5163(3) 0.0557(15) Uani 1 1 d .
H14 H 1.3605 0.1803 0.4883 0.067 Uiso 1 1 calc R
C15 C 1.3816(3) 0.3196(4) 0.4894(3) 0.0597(16) Uani 1 1 d .
H15 H 1.3689 0.3268 0.4429 0.072 Uiso 1 1 calc R
C16 C 1.3761(2) 0.1221(3) 0.6780(2) 0.0324(10) Uani 1 1 d .
H16 H 1.3733 0.1725 0.7064 0.039 Uiso 1 1 calc R
C17 C 1.3765(2) -0.0166(3) 0.6380(2) 0.0363(11) Uani 1 1 d .
H17 H 1.3745 -0.0819 0.6343 0.044 Uiso 1 1 calc R
C18 C 1.3875(3) 0.0422(3) 0.5899(3) 0.0442(12) Uani 1 1 d .
H18 H 1.3934 0.0261 0.5473 0.053 Uiso 1 1 calc R
C19 C 0.5086(3) 0.9746(4) 0.1091(3) 0.0604(16) Uani 1 1 d .
H19 H 0.4879 1.0337 0.1096 0.072 Uiso 1 1 calc R
C20 C 0.4815(3) 0.9041(4) 0.0672(3) 0.0704(19) Uani 1 1 d .
H20 H 0.4395 0.9055 0.0341 0.084 Uiso 1 1 calc R
C21 C 0.5786(3) 0.8602(3) 0.1333(2) 0.0416(12) Uani 1 1 d .
H21 H 0.6165 0.8224 0.1543 0.050 Uiso 1 1 calc R
C22 C 0.5416(4) 0.6635(4) 0.0999(3) 0.079(2) Uani 1 1 d .
H22 H 0.5625 0.6758 0.1449 0.095 Uiso 1 1 calc R
C23 C 0.5340(4) 0.5718(4) 0.0773(3) 0.075(2) Uani 1 1 d .
H23 H 0.5497 0.5232 0.1077 0.090 Uiso 1 1 calc R
C24 C 0.5043(3) 0.5500(4) 0.0118(3) 0.0491(14) Uani 1 1 d .
C25 C 0.4837(3) 0.6246(4) -0.0315(3) 0.075(2) Uani 1 1 d .
H25 H 0.4644 0.6127 -0.0769 0.090 Uiso 1 1 calc R
C26 C 0.4910(3) 0.7173(4) -0.0090(3) 0.072(2) Uani 1 1 d .
H26 H 0.4768 0.7666 -0.0391 0.087 Uiso 1 1 calc R
C27 C 0.7124(4) 1.0555(4) 0.0913(3) 0.071(2) Uani 1 1 d .
H27 H 0.7265 0.9935 0.0878 0.085 Uiso 1 1 calc R
C28 C 0.7248(3) 1.1270(4) 0.0523(3) 0.0663(18) Uani 1 1 d .
H28 H 0.7491 1.1236 0.0179 0.080 Uiso 1 1 calc R
C29 C 0.6677(2) 1.1773(3) 0.1239(2) 0.0339(11) Uani 1 1 d .
H29 H 0.6451 1.2181 0.1479 0.041 Uiso 1 1 calc R
C30 C 0.6969(3) 1.2991(3) 0.0487(2) 0.0376(11) Uani 1 1 d .
C31 C 0.7087(2) 1.3719(3) 0.0951(2) 0.0363(11) Uani 1 1 d .
H31 H 0.7175 1.3589 0.1410 0.044 Uiso 1 1 calc R
C32 C 0.7072(2) 1.4633(3) 0.0730(2) 0.0355(11) Uani 1 1 d .
H32 H 0.7143 1.5119 0.1044 0.043 Uiso 1 1 calc R
C33 C 0.6954(3) 1.4847(3) 0.0054(2) 0.0383(11) Uani 1 1 d .
C34 C 0.6838(3) 1.4099(4) -0.0401(3) 0.0565(15) Uani 1 1 d .
H34 H 0.6754 1.4227 -0.0860 0.068 Uiso 1 1 calc R
C35 C 0.6842(3) 1.3183(3) -0.0192(3) 0.0531(14) Uani 1 1 d .
H35 H 0.6761 1.2696 -0.0505 0.064 Uiso 1 1 calc R
C36 C 0.6940(3) 1.5831(3) -0.0188(2) 0.0427(12) Uani 1 1 d .
C37 C 0.7016(6) 1.6573(4) 0.0200(3) 0.129(4) Uani 1 1 d .
H37 H 0.7091 1.6483 0.0663 0.155 Uiso 1 1 calc R
C38 C 0.6990(6) 1.7490(4) -0.0042(4) 0.139(4) Uani 1 1 d .
H38 H 0.7037 1.7987 0.0262 0.166 Uiso 1 1 calc R
C39 C 0.6903(3) 1.7671(3) -0.0670(2) 0.0430(12) Uani 1 1 d .
C40 C 0.6891(8) 1.6959(5) -0.1057(4) 0.225(8) Uani 1 1 d .
H40 H 0.6888 1.7051 -0.1510 0.270 Uiso 1 1 calc R
C41 C 0.6881(9) 1.6042(5) -0.0808(4) 0.267(10) Uani 1 1 d .
H41 H 0.6827 1.5550 -0.1117 0.320 Uiso 1 1 calc R
C42 C 0.6642(3) 1.8880(3) -0.1570(2) 0.0447(13) Uani 1 1 d .
H42 H 0.6448 1.8467 -0.1918 0.054 Uiso 1 1 calc R
C43 C 0.7138(5) 1.9394(4) -0.0611(3) 0.105(3) Uani 1 1 d .
H43 H 0.7364 1.9442 -0.0158 0.126 Uiso 1 1 calc R
C44 C 0.7011(4) 2.0098(4) -0.1056(3) 0.088(3) Uani 1 1 d .
H44 H 0.7124 2.0726 -0.0956 0.105 Uiso 1 1 calc R
C45 C 0.5189(3) 0.7357(4) 0.0572(3) 0.0464(13) Uani 1 1 d .
C46 C 1.1661(2) 1.0422(3) 0.2724(2) 0.0257(9) Uani 1 1 d .
C47 C 1.1572(2) 1.1373(3) 0.2826(2) 0.0284(10) Uani 1 1 d .
H47 H 1.1965 1.1771 0.2916 0.034 Uiso 1 1 calc R
C48 C 1.0902(2) 1.1731(3) 0.2794(2) 0.0272(9) Uani 1 1 d .
C49 C 1.0783(2) 1.2784(3) 0.2801(2) 0.0293(10) Uani 1 1 d .
C50 C 1.0329(2) 1.1123(3) 0.2697(2) 0.0308(10) Uani 1 1 d .
H50 H 0.9878 1.1368 0.2680 0.037 Uiso 1 1 calc R
C51 C 1.0403(2) 1.0157(3) 0.2624(2) 0.0272(10) Uani 1 1 d .
C52 C 1.1076(2) 0.9826(3) 0.2613(2) 0.0283(10) Uani 1 1 d .
H52 H 1.1137 0.9191 0.2531 0.034 Uiso 1 1 calc R
C53 C 0.9776(2) 0.9509(3) 0.2553(2) 0.0271(9) Uani 1 1 d .
C54 C 0.9872(2) 0.8540(3) 0.2571(2) 0.0326(11) Uani 1 1 d .
H54 H 1.0328 0.8299 0.2615 0.039 Uiso 1 1 calc R
C55 C 0.9308(2) 0.7924(3) 0.2526(2) 0.0296(10) Uani 1 1 d .
C56 C 0.8631(2) 0.8285(3) 0.2438(2) 0.0284(10) Uani 1 1 d .
H56 H 0.8246 0.7876 0.2376 0.034 Uiso 1 1 calc R
C57 C 0.8516(2) 0.9249(3) 0.2441(2) 0.0265(9) Uani 1 1 d .
C58 C 0.9091(2) 0.9847(3) 0.2505(2) 0.0252(9) Uani 1 1 d .
H58 H 0.9018 1.0494 0.2516 0.030 Uiso 1 1 calc R
C59 C 0.7779(2) 0.9616(3) 0.2399(2) 0.0260(9) Uani 1 1 d .
C60 C 0.9428(2) 0.6879(3) 0.2611(2) 0.0335(11) Uani 1 1 d .
C61 C 1.2377(2) 1.0055(3) 0.2707(2) 0.0283(10) Uani 1 1 d .
H1W H 1.473(2) 1.0361(14) 0.257(2) 0.080 Uiso 1 1 d D
H2W H 1.471(2) 0.9389(13) 0.257(2) 0.080 Uiso 1 1 d D
H3W H 0.1860(15) 0.8031(14) 0.200(3) 0.080 Uiso 1 1 d D
H4W H 0.1802(17) 0.7069(13) 0.206(3) 0.080 Uiso 1 1 d D
H5W H 0.5687(4) 0.830(3) 0.629(3) 0.080 Uiso 1 1 d D
H6W H 0.5014(16) 0.793(2) 0.622(4) 0.080 Uiso 1 1 d D
H7W H 0.7914(14) 0.2649(14) 0.259(3) 0.080 Uiso 1 1 d D
H8W H 0.7999(17) 0.1684(11) 0.264(3) 0.080 Uiso 1 1 d D
N1 N 1.37987(19) 0.8844(2) 0.3483(2) 0.0381(9) Uani 1 1 d .
N2 N 1.3996(2) 0.7703(3) 0.4229(2) 0.0409(10) Uani 1 1 d .
N3 N 1.3881(2) 0.1308(2) 0.6162(2) 0.0380(9) Uani 1 1 d .
N4 N 1.36881(18) 0.0338(2) 0.69364(18) 0.0304(8) Uani 1 1 d .
N5 N 0.57048(19) 0.9471(2) 0.15055(19) 0.0332(9) Uani 1 1 d .
N6 N 0.5267(2) 0.8310(3) 0.0823(2) 0.0473(11) Uani 1 1 d .
N7 N 0.67616(19) 1.0874(2) 0.13613(18) 0.0338(9) Uani 1 1 d .
N8 N 0.6958(2) 1.2034(2) 0.07253(19) 0.0366(9) Uani 1 1 d .
N9 N 0.6881(2) 1.8612(3) -0.0937(2) 0.0403(10) Uani 1 1 d .
N10 N 0.67037(19) 1.9775(2) -0.16555(19) 0.0335(9) Uani 1 1 d .
Ni1 Ni 0.64930(3) 1.01722(3) 0.21700(3) 0.02428(16) Uani 1 1 d .
Ni2 Ni 1.35335(3) 0.94905(4) 0.25454(3) 0.02814(16) Uani 1 1 d .
O1 O 1.29155(15) 1.05696(19) 0.29160(16) 0.0348(7) Uani 1 1 d .
O2 O 1.24364(15) 0.92501(19) 0.24725(16) 0.0353(7) Uani 1 1 d .
O3 O 1.00316(18) 0.6566(2) 0.2685(3) 0.0737(14) Uani 1 1 d .
O4 O 0.88772(16) 0.64132(19) 0.26065(17) 0.0381(8) Uani 1 1 d .
O5 O 0.72569(14) 0.91105(18) 0.21250(16) 0.0326(7) Uani 1 1 d .
O6 O 0.76884(15) 1.04009(19) 0.26462(16) 0.0336(7) Uani 1 1 d .
O7 O 1.01734(16) 1.3091(2) 0.26769(19) 0.0472(9) Uani 1 1 d .
O8 O 1.13501(15) 1.32702(19) 0.29220(16) 0.0348(7) Uani 1 1 d .
O9 O 1.45831(16) 0.9881(2) 0.27161(17) 0.0390(8) Uani 1 1 d D
O10 O 0.1599(2) 0.7568(3) 0.1944(3) 0.0970(16) Uani 1 1 d D
O11 O 0.5256(3) 0.8386(4) 0.6170(3) 0.1062(17) Uani 1 1 d D
O12 O 0.8187(2) 0.2199(3) 0.2626(3) 0.0942(17) Uani 1 1 d D

loop_
_atom_site_aniso_label
_atom_site_aniso_U_11
_atom_site_aniso_U_22
_atom_site_aniso_U_33
_atom_site_aniso_U_23
_atom_site_aniso_U_13
_atom_site_aniso_U_12
C1 0.067(4) 0.034(3) 0.053(3) 0.005(2) 0.008(3) -0.009(3)
C2 0.077(4) 0.036(3) 0.047(3) 0.004(2) 0.007(3) -0.009(3)
C3 0.043(3) 0.033(3) 0.044(3) 0.009(2) 0.010(2) -0.003(2)
C4 0.052(3) 0.033(3) 0.046(3) 0.016(2) 0.019(2) 0.004(2)
C5 0.102(5) 0.035(3) 0.044(3) 0.006(2) 0.025(3) 0.001(3)
C6 0.099(5) 0.046(3) 0.040(3) 0.014(3) 0.024(3) 0.005(3)
C7 0.051(3) 0.036(3) 0.049(3) 0.016(2) 0.017(3) -0.002(2)
C8 0.095(5) 0.034(3) 0.046(3) 0.010(2) 0.017(3) -0.002(3)
C9 0.091(5) 0.043(3) 0.038(3) 0.016(2) 0.020(3) 0.003(3)
C10 0.046(3) 0.037(3) 0.045(3) 0.015(2) 0.012(2) -0.002(2)
C11 0.102(5) 0.036(3) 0.057(4) 0.014(3) 0.001(3) -0.025(3)
C12 0.097(5) 0.047(3) 0.048(4) 0.016(3) 0.002(3) -0.023(3)
C13 0.047(3) 0.028(3) 0.048(3) 0.014(2) 0.012(2) -0.003(2)
C14 0.092(4) 0.032(3) 0.049(3) 0.008(2) 0.029(3) 0.007(3)
C15 0.097(5) 0.037(3) 0.053(4) 0.010(3) 0.034(3) 0.005(3)
C16 0.034(3) 0.021(2) 0.043(3) 0.0045(19) 0.011(2) -0.0029(18)
C17 0.038(3) 0.023(2) 0.049(3) 0.000(2) 0.013(2) 0.0018(19)
C18 0.059(3) 0.034(3) 0.042(3) -0.001(2) 0.018(3) 0.004(2)
C19 0.047(3) 0.046(3) 0.078(4) -0.012(3) -0.008(3) 0.008(3)
C20 0.046(4) 0.065(4) 0.083(5) -0.020(3) -0.021(3) 0.012(3)
C21 0.036(3) 0.034(3) 0.051(3) -0.005(2) 0.002(2) -0.004(2)
C22 0.151(7) 0.047(4) 0.040(3) -0.010(3) 0.023(4) -0.041(4)
C23 0.139(6) 0.040(3) 0.049(4) -0.007(3) 0.026(4) -0.030(4)
C24 0.042(3) 0.049(3) 0.058(4) -0.020(3) 0.013(3) -0.016(2)
C25 0.075(5) 0.056(4) 0.073(4) -0.030(3) -0.029(3) 0.008(3)
C26 0.069(4) 0.052(4) 0.075(5) -0.018(3) -0.028(3) 0.011(3)
C27 0.124(6) 0.028(3) 0.081(5) 0.013(3) 0.068(4) 0.018(3)
C28 0.106(5) 0.041(3) 0.070(4) 0.011(3) 0.059(4) 0.007(3)
C29 0.046(3) 0.019(2) 0.039(3) 0.0060(19) 0.013(2) 0.0007(19)
C30 0.048(3) 0.025(2) 0.041(3) 0.010(2) 0.012(2) -0.003(2)
C31 0.045(3) 0.031(3) 0.032(3) 0.008(2) 0.006(2) -0.005(2)
C32 0.045(3) 0.027(3) 0.034(3) 0.0019(19) 0.007(2) -0.006(2)
C33 0.053(3) 0.028(2) 0.035(3) 0.005(2) 0.012(2) -0.002(2)
C34 0.097(5) 0.039(3) 0.035(3) 0.009(2) 0.018(3) -0.005(3)
C35 0.091(4) 0.030(3) 0.041(3) 0.002(2) 0.020(3) -0.006(3)
C36 0.066(4) 0.026(3) 0.036(3) 0.009(2) 0.013(2) -0.002(2)
C37 0.285(12) 0.035(4) 0.046(4) 0.015(3) -0.005(6) -0.025(5)
C38 0.321(14) 0.026(3) 0.052(5) 0.009(3) 0.007(6) -0.022(5)
C39 0.067(4) 0.025(3) 0.036(3) 0.010(2) 0.010(2) -0.003(2)
C40 0.56(3) 0.035(4) 0.037(4) 0.012(3) -0.013(8) -0.045(8)
C41 0.68(3) 0.033(4) 0.035(5) 0.010(3) -0.026(9) -0.061(9)
C42 0.057(3) 0.028(3) 0.044(3) 0.010(2) 0.003(2) -0.006(2)
C43 0.209(9) 0.040(4) 0.043(4) 0.012(3) -0.018(5) -0.020(5)
C44 0.165(7) 0.026(3) 0.054(4) 0.003(3) -0.011(4) -0.012(4)
C45 0.041(3) 0.041(3) 0.059(4) -0.017(3) 0.014(3) -0.015(2)
C46 0.023(2) 0.018(2) 0.038(2) 0.0006(17) 0.0094(19) 0.0013(16)
C47 0.024(2) 0.022(2) 0.040(3) 0.0000(18) 0.0074(19) -0.0048(17)
C48 0.025(2) 0.019(2) 0.040(3) -0.0021(18) 0.0111(19) 0.0007(17)
C49 0.028(3) 0.016(2) 0.047(3) -0.0067(18) 0.017(2) -0.0062(18)
C50 0.019(2) 0.019(2) 0.056(3) -0.0023(19) 0.011(2) -0.0008(16)
C51 0.023(2) 0.015(2) 0.047(3) 0.0031(18) 0.0132(19) -0.0021(16)
C52 0.026(2) 0.018(2) 0.041(3) 0.0036(18) 0.009(2) -0.0003(17)
C53 0.022(2) 0.016(2) 0.044(3) -0.0008(18) 0.0095(19) -0.0004(16)
C54 0.018(2) 0.020(2) 0.061(3) 0.000(2) 0.014(2) 0.0027(17)
C55 0.023(2) 0.016(2) 0.052(3) -0.0033(18) 0.012(2) -0.0014(16)
C56 0.024(2) 0.016(2) 0.046(3) -0.0010(18) 0.011(2) -0.0055(17)
C57 0.022(2) 0.023(2) 0.035(3) -0.0008(18) 0.0083(19) -0.0005(17)
C58 0.022(2) 0.0130(19) 0.041(3) 0.0004(17) 0.0085(19) -0.0022(16)
C59 0.023(2) 0.015(2) 0.042(3) 0.0086(18) 0.0120(19) 0.0017(17)
C60 0.029(3) 0.018(2) 0.057(3) -0.0060(19) 0.016(2) -0.0014(19)
C61 0.025(2) 0.020(2) 0.041(3) 0.0067(18) 0.011(2) -0.0001(17)
N1 0.034(2) 0.027(2) 0.054(3) 0.0111(18) 0.0113(19) 0.0015(16)
N2 0.052(3) 0.032(2) 0.040(2) 0.0108(18) 0.013(2) 0.0021(18)
N3 0.042(2) 0.028(2) 0.046(3) 0.0101(17) 0.0146(19) -0.0025(17)
N4 0.028(2) 0.023(2) 0.042(2) 0.0048(16) 0.0108(17) 0.0004(15)
N5 0.029(2) 0.024(2) 0.045(2) 0.0019(17) 0.0058(17) -0.0039(15)
N6 0.039(3) 0.037(2) 0.063(3) -0.016(2) 0.007(2) -0.0078(19)
N7 0.036(2) 0.023(2) 0.043(2) 0.0053(16) 0.0103(18) 0.0012(16)
N8 0.049(2) 0.025(2) 0.039(2) 0.0054(16) 0.0153(19) 0.0005(17)
N9 0.054(3) 0.025(2) 0.041(2) 0.0092(17) 0.007(2) 0.0010(18)
N10 0.035(2) 0.021(2) 0.044(2) 0.0074(16) 0.0083(18) 0.0035(16)
Ni1 0.0228(3) 0.0125(3) 0.0383(3) 0.0024(2) 0.0085(2) 0.0004(2)
Ni2 0.0231(3) 0.0174(3) 0.0453(4) 0.0070(2) 0.0106(2) 0.0024(2)
O1 0.0227(16) 0.0254(16) 0.057(2) 0.0003(14) 0.0101(14) -0.0021(13)
O2 0.0273(17) 0.0224(17) 0.059(2) -0.0013(14) 0.0152(15) 0.0026(12)
O3 0.034(2) 0.0178(18) 0.173(5) 0.001(2) 0.031(2) 0.0051(15)
O4 0.0383(19) 0.0146(15) 0.067(2) -0.0029(14) 0.0228(16) -0.0043(13)
O5 0.0230(16) 0.0178(15) 0.057(2) 0.0006(13) 0.0087(14) -0.0001(12)
O6 0.0312(17) 0.0185(16) 0.054(2) -0.0007(13) 0.0149(15) 0.0048(12)
O7 0.0248(18) 0.0213(17) 0.098(3) -0.0095(16) 0.0197(18) 0.0019(13)
O8 0.0264(17) 0.0182(15) 0.059(2) -0.0017(13) 0.0087(15) -0.0024(12)
O9 0.0258(17) 0.0317(17) 0.060(2) 0.0062(16) 0.0104(15) -0.0041(14)
O10 0.069(3) 0.053(3) 0.156(5) 0.001(3) 0.000(3) 0.002(2)
O11 0.088(4) 0.135(5) 0.088(4) -0.013(4) 0.005(4) -0.008(3)
O12 0.064(3) 0.034(2) 0.187(5) -0.001(3) 0.032(3) -0.009(2)

loop_
_atom_type_symbol
_atom_type_description
_atom_type_scat_dispersion_real
_atom_type_scat_dispersion_imag
_atom_type_scat_source
C C 0.0033 0.0016 'International Tables Vol C Tables 4.2.6.8 and 6.1.1.4'
H H 0.0000 0.0000 'International Tables Vol C Tables 4.2.6.8 and 6.1.1.4'
N N 0.0061 0.0033 'International Tables Vol C Tables 4.2.6.8 and 6.1.1.4'
O O 0.0106 0.0060 'International Tables Vol C Tables 4.2.6.8 and 6.1.1.4'
Ni Ni 0.3393 1.1124 'International Tables Vol C Tables 4.2.6.8 and 6.1.1.4'

loop_
_geom_angle_atom_site_label_1
_geom_angle_atom_site_label_2
_geom_angle_atom_site_label_3
_geom_angle
_geom_angle_site_symmetry_1
_geom_angle_site_symmetry_3
C2 C1 N1 111.3(5) . .
C2 C1 H1 124.4 . .
N1 C1 H1 124.4 . .
C1 C2 N2 104.4(5) . .
C1 C2 H2 127.8 . .
N2 C2 H2 127.8 . .
N1 C3 N2 112.2(4) . .
N1 C3 H3 123.9 . .
N2 C3 H3 123.9 . .
C5 C4 C9 119.8(4) . .
C5 C4 N2 120.3(5) . .
C9 C4 N2 119.9(4) . .
C4 C5 C6 119.0(5) . .
C4 C5 H5 120.5 . .
C6 C5 H5 120.5 . .
C7 C6 C5 122.6(5) . .
C7 C6 H6 118.7 . .
C5 C6 H6 118.7 . .
C6 C7 C8 116.7(4) . .
C6 C7 C10 121.8(5) . .
C8 C7 C10 121.4(5) . .
C9 C8 C7 121.1(5) . .
C9 C8 H8 119.4 . .
C7 C8 H8 119.4 . .
C4 C9 C8 120.7(5) . .
C4 C9 H9 119.7 . .
C8 C9 H9 119.7 . .
C11 C10 C15 115.4(5) . .
C11 C10 C7 121.1(5) . .
C15 C10 C7 123.5(5) . .
C10 C11 C12 122.4(5) . .
C10 C11 H11 118.8 . .
C12 C11 H11 118.8 . .
C13 C12 C11 120.4(5) . .
C13 C12 H12 119.8 . .
C11 C12 H12 119.8 . .
C12 C13 C14 119.6(5) . .
C12 C13 N3 118.3(5) . .
C14 C13 N3 122.1(5) . .
C13 C14 C15 119.1(5) . .
C13 C14 H14 120.5 . .
C15 C14 H14 120.5 . .
C10 C15 C14 122.8(5) . .
C10 C15 H15 118.6 . .
C14 C15 H15 118.6 . .
N4 C16 N3 111.7(4) . .
N4 C16 H16 124.2 . .
N3 C16 H16 124.2 . .
C18 C17 N4 110.1(4) . .
C18 C17 H17 125.0 . .
N4 C17 H17 125.0 . .
C17 C18 N3 105.9(4) . .
C17 C18 H18 127.0 . .
N3 C18 H18 127.0 . .
C20 C19 N5 110.0(5) . .
C20 C19 H19 125.0 . .
N5 C19 H19 125.0 . .
C19 C20 N6 107.0(5) . .
C19 C20 H20 126.5 . .
N6 C20 H20 126.5 . .
N5 C21 N6 112.9(4) . .
N5 C21 H21 123.5 . .
N6 C21 H21 123.5 . .
C45 C22 C23 120.5(6) . .
C45 C22 H22 119.8 . .
C23 C22 H22 119.8 . .
C24 C23 C22 122.0(6) . .
C24 C23 H23 119.0 . .
C22 C23 H23 119.0 . .
C23 C24 C25 116.7(5) . .
C23 C24 C24 121.4(7) . 3_665
C25 C24 C24 121.9(6) . 3_665
C24 C25 C26 121.5(6) . .
C24 C25 H25 119.2 . .
C26 C25 H25 119.2 . .
C45 C26 C25 119.8(6) . .
C45 C26 H26 120.1 . .
C25 C26 H26 120.1 . .
C28 C27 N7 109.7(5) . .
C28 C27 H27 125.1 . .
N7 C27 H27 125.1 . .
N8 C28 C27 106.8(5) . .
N8 C28 H28 126.6 . .
C27 C28 H28 126.6 . .
N7 C29 N8 111.5(4) . .
N7 C29 H29 124.3 . .
N8 C29 H29 124.3 . .
C35 C30 C31 120.1(4) . .
C35 C30 N8 120.8(4) . .
C31 C30 N8 119.1(4) . .
C32 C31 C30 119.7(4) . .
C32 C31 H31 120.2 . .
C30 C31 H31 120.2 . .
C31 C32 C33 121.5(4) . .
C31 C32 H32 119.2 . .
C33 C32 H32 119.2 . .
C32 C33 C34 117.5(4) . .
C32 C33 C36 121.8(4) . .
C34 C33 C36 120.7(4) . .
C35 C34 C33 121.9(5) . .
C35 C34 H34 119.0 . .
C33 C34 H34 119.0 . .
C34 C35 C30 119.2(5) . .
C34 C35 H35 120.4 . .
C30 C35 H35 120.4 . .
C41 C36 C37 112.4(5) . .
C41 C36 C33 122.8(5) . .
C37 C36 C33 124.8(5) . .
C36 C37 C38 123.6(6) . .
C36 C37 H37 118.2 . .
C38 C37 H37 118.2 . .
C39 C38 C37 122.0(6) . .
C39 C38 H38 119.0 . .
C37 C38 H38 119.0 . .
C40 C39 C38 116.0(5) . .
C40 C39 N9 120.4(5) . .
C38 C39 N9 123.4(5) . .
C39 C40 C41 120.8(8) . .
C39 C40 H40 119.6 . .
C41 C40 H40 119.6 . .
C36 C41 C40 124.9(7) . .
C36 C41 H41 117.6 . .
C40 C41 H41 117.5 . .
N10 C42 N9 113.0(4) . .
N10 C42 H42 123.5 . .
N9 C42 H42 123.5 . .
N9 C43 C44 107.3(6) . .
N9 C43 H43 126.4 . .
C44 C43 H43 126.4 . .
N10 C44 C43 110.1(5) . .
N10 C44 H44 124.9 . .
C43 C44 H44 124.9 . .
C22 C45 C26 119.4(5) . .
C22 C45 N6 119.4(5) . .
C26 C45 N6 121.2(5) . .
C47 C46 C52 119.7(4) . .
C47 C46 C61 119.6(4) . .
C52 C46 C61 120.7(4) . .
C48 C47 C46 120.1(4) . .
C48 C47 H47 120.0 . .
C46 C47 H47 120.0 . .
C47 C48 C50 119.3(4) . .
C47 C48 C49 120.5(4) . .
C50 C48 C49 120.0(4) . .
O7 C49 O8 126.3(4) . .
O7 C49 C48 119.3(3) . .
O8 C49 C48 114.3(4) . .
C48 C50 C51 122.2(4) . .
C48 C50 H50 118.9 . .
C51 C50 H50 118.9 . .
C52 C51 C50 117.1(4) . .
C52 C51 C53 121.9(4) . .
C50 C51 C53 121.0(4) . .
C51 C52 C46 121.5(4) . .
C51 C52 H52 119.3 . .
C46 C52 H52 119.3 . .
C54 C53 C58 117.7(4) . .
C54 C53 C51 120.3(4) . .
C58 C53 C51 121.9(3) . .
C55 C54 C53 121.8(4) . .
C55 C54 H54 119.1 . .
C53 C54 H54 119.1 . .
C56 C55 C54 118.8(4) . .
C56 C55 C60 119.9(4) . .
C54 C55 C60 121.2(4) . .
C55 C56 C57 121.0(4) . .
C55 C56 H56 119.5 . .
C57 C56 H56 119.5 . .
C58 C57 C56 118.8(4) . .
C58 C57 C59 121.6(4) . .
C56 C57 C59 119.6(3) . .
C57 C58 C53 121.7(4) . .
C57 C58 H58 119.1 . .
C53 C58 H58 119.1 . .
O6 C59 O5 121.0(4) . .
O6 C59 C57 120.3(4) . .
O5 C59 C57 118.7(4) . .
O3 C60 O4 126.4(4) . .
O3 C60 C55 119.2(4) . .
O4 C60 C55 114.3(4) . .
O2 C61 O1 121.1(4) . .
O2 C61 C46 119.6(4) . .
O1 C61 C46 119.3(4) . .
O2 C61 Ni2 59.2(2) . .
O1 C61 Ni2 62.1(2) . .
C46 C61 Ni2 173.6(3) . .
C3 N1 C1 105.2(4) . .
C3 N1 Ni2 124.8(3) . .
C1 N1 Ni2 129.4(3) . .
C3 N2 C2 106.9(4) . .
C3 N2 C4 126.1(4) . .
C2 N2 C4 127.0(4) . .
C16 N3 C18 107.3(4) . .
C16 N3 C13 124.4(4) . .
C18 N3 C13 128.2(4) . .
C16 N4 C17 105.0(4) . .
C16 N4 Ni1 126.9(3) . 3_766
C17 N4 Ni1 128.0(3) . 3_766
C21 N5 C19 104.3(4) . .
C21 N5 Ni1 121.4(3) . .
C19 N5 Ni1 133.6(3) . .
C21 N6 C20 105.7(4) . .
C21 N6 C45 124.5(4) . .
C20 N6 C45 129.3(5) . .
C29 N7 C27 105.1(4) . .
C29 N7 Ni1 125.1(3) . .
C27 N7 Ni1 129.4(3) . .
C28 N8 C29 106.9(4) . .
C28 N8 C30 128.6(4) . .
C29 N8 C30 124.3(4) . .
C42 N9 C43 104.7(4) . .
C42 N9 C39 127.5(4) . .
C43 N9 C39 127.7(4) . .
C42 N10 C44 104.8(4) . .
C42 N10 Ni2 127.6(3) . 3_785
C44 N10 Ni2 127.4(3) . 3_785
O4 Ni1 N5 109.22(14) 2_655 .
O4 Ni1 N4 88.13(13) 2_655 3_766
N5 Ni1 N4 99.40(14) . 3_766
O4 Ni1 N7 85.71(13) 2_655 .
N5 Ni1 N7 89.44(14) . .
N4 Ni1 N7 170.52(14) 3_766 .
O4 Ni1 O5 157.73(12) 2_655 .
N5 Ni1 O5 92.60(13) . .
N4 Ni1 O5 92.73(12) 3_766 .
N7 Ni1 O5 90.27(13) . .
O4 Ni1 O6 98.94(11) 2_655 .
N5 Ni1 O6 149.86(13) . .
N4 Ni1 O6 91.85(12) 3_766 .
N7 Ni1 O6 82.01(13) . .
O5 Ni1 O6 58.79(10) . .
O8 Ni2 N10 92.63(14) 2_745 3_785
O8 Ni2 O9 95.77(12) 2_745 .
N10 Ni2 O9 91.47(14) 3_785 .
O8 Ni2 N1 91.38(14) 2_745 .
N10 Ni2 N1 175.62(15) 3_785 .
O9 Ni2 N1 86.35(14) . .
O8 Ni2 O2 92.62(11) 2_745 .
N10 Ni2 O2 90.08(13) 3_785 .
O9 Ni2 O2 171.39(12) . .
N1 Ni2 O2 91.52(13) . .
O8 Ni2 O1 153.79(11) 2_745 .
N10 Ni2 O1 85.37(13) 3_785 .
O9 Ni2 O1 110.39(12) . .
N1 Ni2 O1 91.82(13) . .
O2 Ni2 O1 61.30(11) . .
O8 Ni2 C61 123.04(13) 2_745 .
N10 Ni2 C61 85.77(14) 3_785 .
O9 Ni2 C61 141.16(14) . .
N1 Ni2 C61 93.54(14) . .
O2 Ni2 C61 30.60(12) . .
O1 Ni2 C61 30.77(12) . .
C61 O1 Ni2 87.2(2) . .
C61 O2 Ni2 90.2(2) . .
C60 O4 Ni1 144.5(3) . 2_645
C59 O5 Ni1 94.0(2) . .
C59 O6 Ni1 85.6(2) . .
C49 O8 Ni2 124.0(3) . 2_755
Ni2 O9 H1W 125(4) . .
Ni2 O9 H2W 95(3) . .
H1W O9 H2W 114.6(2) . .
H3W O10 H4W 114.6(2) . .
H5W O11 H6W 114.6(2) . .
H7W O12 H8W 114.6(2) . .

loop_
_geom_bond_atom_site_label_1
_geom_bond_atom_site_label_2
_geom_bond_distance
_geom_bond_site_symmetry_2
C1 C2 1.356(7) .
C1 N1 1.359(6) .
C1 H1 0.9300 .
C2 N2 1.383(6) .
C2 H2 0.9300 .
C3 N1 1.298(5) .
C3 N2 1.345(6) .
C3 H3 0.9300 .
C4 C5 1.362(7) .
C4 C9 1.371(7) .
C4 N2 1.436(6) .
C5 C6 1.387(7) .
C5 H5 0.9300 .
C6 C7 1.376(7) .
C6 H6 0.9300 .
C7 C8 1.387(7) .
C7 C10 1.483(6) .
C8 C9 1.372(7) .
C8 H8 0.9300 .
C9 H9 0.9300 .
C10 C11 1.368(7) .
C10 C15 1.378(7) .
C11 C12 1.376(7) .
C11 H11 0.9300 .
C12 C13 1.342(7) .
C12 H12 0.9300 .
C13 C14 1.363(7) .
C13 N3 1.442(5) .
C14 C15 1.381(7) .
C14 H14 0.9300 .
C15 H15 0.9300 .
C16 N4 1.308(5) .
C16 N3 1.337(6) .
C16 H16 0.9300 .
C17 C18 1.340(6) .
C17 N4 1.378(6) .
C17 H17 0.9300 .
C18 N3 1.367(6) .
C18 H18 0.9300 .
C19 C20 1.342(7) .
C19 N5 1.354(6) .
C19 H19 0.9300 .
C20 N6 1.345(7) .
C20 H20 0.9300 .
C21 N5 1.302(6) .
C21 N6 1.335(6) .
C21 H21 0.9300 .
C22 C45 1.352(8) .
C22 C23 1.378(7) .
C22 H22 0.9300 .
C23 C24 1.364(8) .
C23 H23 0.9300 .
C24 C25 1.379(8) .
C24 C24 1.496(10) 3_665
C25 C26 1.390(8) .
C25 H25 0.9300 .
C26 C45 1.359(7) .
C26 H26 0.9300 .
C27 C28 1.343(7) .
C27 N7 1.349(6) .
C27 H27 0.9300 .
C28 N8 1.329(6) .
C28 H28 0.9300 .
C29 N7 1.304(5) .
C29 N8 1.336(5) .
C29 H29 0.9300 .
C30 C35 1.377(7) .
C30 C31 1.384(6) .
C30 N8 1.444(5) .
C31 C32 1.371(6) .
C31 H31 0.9300 .
C32 C33 1.379(6) .
C32 H32 0.9300 .
C33 C34 1.393(7) .
C33 C36 1.479(6) .
C34 C35 1.368(7) .
C34 H34 0.9300 .
C35 H35 0.9300 .
C36 C41 1.279(9) .
C36 C37 1.305(8) .
C37 C38 1.388(8) .
C37 H37 0.9300 .
C38 C39 1.280(8) .
C38 H38 0.9300 .
C39 C40 1.280(9) .
C39 N9 1.439(5) .
C40 C41 1.398(9) .
C40 H40 0.9300 .
C41 H41 0.9300 .
C42 N10 1.291(5) .
C42 N9 1.324(6) .
C42 H42 0.9300 .
C43 N9 1.330(7) .
C43 C44 1.333(8) .
C43 H43 0.9300 .
C44 N10 1.314(7) .
C44 H44 0.9300 .
C45 N6 1.442(6) .
C46 C47 1.383(5) .
C46 C52 1.388(6) .
C46 C61 1.485(6) .
C47 C48 1.378(6) .
C47 H47 0.9300 .
C48 C50 1.382(5) .
C48 C49 1.513(5) .
C49 O7 1.226(5) .
C49 O8 1.270(5) .
C50 C51 1.390(6) .
C50 H50 0.9300 .
C51 C52 1.387(6) .
C51 C53 1.501(5) .
C52 H52 0.9300 .
C53 C54 1.387(5) .
C53 C58 1.388(6) .
C54 C55 1.384(6) .
C54 H54 0.9300 .
C55 C56 1.376(6) .
C55 C60 1.505(6) .
C56 C57 1.386(5) .
C56 H56 0.9300 .
C57 C58 1.380(5) .
C57 C59 1.500(5) .
C58 H58 0.9300 .
C59 O6 1.251(5) .
C59 O5 1.260(5) .
C60 O3 1.224(5) .
C60 O4 1.250(5) .
C61 O2 1.254(5) .
C61 O1 1.262(5) .
C61 Ni2 2.464(4) .
N1 Ni2 2.076(4) .
N4 Ni1 2.062(4) 3_766
N5 Ni1 2.050(4) .
N7 Ni1 2.089(4) .
N10 Ni2 2.052(4) 3_785
Ni1 O4 1.993(3) 2_655
Ni1 N4 2.062(4) 3_766
Ni1 O5 2.125(3) .
Ni1 O6 2.314(3) .
Ni2 O8 2.014(3) 2_745
Ni2 N10 2.052(4) 3_785
Ni2 O9 2.053(3) .
Ni2 O2 2.117(3) .
Ni2 O1 2.180(3) .
O4 Ni1 1.993(3) 2_645
O8 Ni2 2.014(3) 2_755
O9 H1W 0.8200(11) .
O9 H2W 0.8200(11) .
O10 H3W 0.8200(11) .
O10 H4W 0.8201(11) .
O11 H5W 0.8201(11) .
O11 H6W 0.8201(16) .
O12 H7W 0.8201(14) .
O12 H8W 0.8201(12) .
